data_7126972
loop_
_publ_author_name
'F\?ir\?inc\?i, Erkan'
'F\?ir\?inc\?i, Rukiye'
'Sevin\,cek, Resul'
'Ayg\"un, Muhittin'
'\,Sahin, Y\"uksel'

_publ_section_title
;
 Neutral cyclic sp<sup>2</sup>-sp<sup>3</sup> and
 sp<sup>3</sup>-sp<sup>3</sup> diboranes from
 <i>N</i>,<i>N</i>'-dicyclohexylcarbodiimide insertion into
 1,2-dichlorodiboranes(4).
;
_journal_issue 68
_journal_name_full 'Chemical communications (Cambridge, England)'
_journal_page_first 9807
_journal_page_last 9810
_journal_paper_doi 10.1039/d0cc03454a
_journal_volume 56
_journal_year 2020
_chemical_absolute_configuration syn
_chemical_formula_moiety 'C30 H56 B2 Cl2 N6'
_chemical_formula_sum 'C30 H56 B2 Cl2 N6'
_chemical_formula_weight 593.32
_space_group_crystal_system tetragonal
_space_group_IT_number 110
_space_group_name_Hall 'I 4bw -2c'
_space_group_name_H-M_alt 'I 41 c d'
_atom_sites_solution_hydrogens geom
_atom_sites_solution_primary dual
_audit_creation_date 2020-03-13
_audit_creation_method
;
Olex2 1.3
(compiled 2020.02.04 svn.rd84adfe8 for OlexSys, GUI svn.r6032)
;
_audit_update_record
;
2020-04-07 deposited with the CCDC.	2020-07-24 downloaded from the CCDC.
;
_cell_angle_alpha 90
_cell_angle_beta 90
_cell_angle_gamma 90
_cell_formula_units_Z 8
_cell_length_a 17.6380(16)
_cell_length_b 17.6380(16)
_cell_length_c 24.541(3)
_cell_measurement_reflns_used 955
_cell_measurement_temperature 295.0
_cell_measurement_theta_max 22.1360
_cell_measurement_theta_min 3.6240
_cell_volume 7634.7(14)
_computing_cell_refinement 'CrysAlisPro 1.171.39.46 (Rigaku OD, 2018)'
_computing_data_collection 'CrysAlisPro 1.171.39.46 (Rigaku OD, 2018)'
_computing_data_reduction 'CrysAlisPro 1.171.39.46 (Rigaku OD, 2018)'
_computing_molecular_graphics 'Olex2 1.3 (Dolomanov et al., 2009)'
_computing_publication_material 'Olex2 1.3 (Dolomanov et al., 2009)'
_computing_structure_refinement 'SHELXL 2018/3 (Sheldrick, 2015)'
_computing_structure_solution 'SHELXT  (Sheldrick, 2015)'
_diffrn_ambient_temperature 295.0
_diffrn_detector 'CCD plate'
_diffrn_detector_area_resol_mean 8.0667
_diffrn_detector_type Eos
_diffrn_measured_fraction_theta_full 0.972
_diffrn_measured_fraction_theta_max 0.972
_diffrn_measurement_details
;
List of Runs (angles in degrees, time in seconds):

  # Type    Start    End  Width  t~exp~   \w     \q     \k     \f   Frames
#--------------------------------------------------------------------------
  1  \w    -51.00  62.25   0.75  200.61    --   20.07 -19.00 150.00  151
;
_diffrn_measurement_device 'four-circle diffractometer'
_diffrn_measurement_device_type 'Xcalibur, Eos'
_diffrn_measurement_method '\w scans'
_diffrn_orient_matrix_type 'CrysAlisPro convention (1999,Acta A55,543-557)'
_diffrn_orient_matrix_UB_11 0.0250454000
_diffrn_orient_matrix_UB_12 -0.0120607000
_diffrn_orient_matrix_UB_13 -0.0209189000
_diffrn_orient_matrix_UB_21 0.0200447000
_diffrn_orient_matrix_UB_22 0.0346212000
_diffrn_orient_matrix_UB_23 0.0019295000
_diffrn_orient_matrix_UB_31 0.0243970000
_diffrn_orient_matrix_UB_32 -0.0160562000
_diffrn_orient_matrix_UB_33 0.0198191000
_diffrn_radiation_monochromator graphite
_diffrn_radiation_probe x-ray
_diffrn_radiation_type 'Mo K\a'
_diffrn_radiation_wavelength 0.71073
_diffrn_reflns_av_R_equivalents 0.1050
_diffrn_reflns_av_unetI/netI 0.1479
_diffrn_reflns_Laue_measured_fraction_full 0.972
_diffrn_reflns_Laue_measured_fraction_max 0.972
_diffrn_reflns_limit_h_max 11
_diffrn_reflns_limit_h_min -20
_diffrn_reflns_limit_k_max 15
_diffrn_reflns_limit_k_min -19
_diffrn_reflns_limit_l_max 29
_diffrn_reflns_limit_l_min -13
_diffrn_reflns_number 5667
_diffrn_reflns_point_group_measured_fraction_full 0.598
_diffrn_reflns_point_group_measured_fraction_max 0.598
_diffrn_reflns_theta_full 25.019
_diffrn_reflns_theta_max 25.019
_diffrn_reflns_theta_min 3.267
_diffrn_source 'fine-focus sealed X-ray tube'
_diffrn_source_type 'Enhance (Mo) X-ray Source'
_exptl_absorpt_coefficient_mu 0.196
_exptl_absorpt_correction_T_max 0.935
_exptl_absorpt_correction_T_min 0.913
_exptl_absorpt_correction_type analytical
_exptl_absorpt_process_details
;
CrysAlisPro 1.171.39.46 (Rigaku Oxford Diffraction, 2018)
Analytical numeric absorption correction using a multifaceted crystal
			model based on expressions derived by R.C. Clark & J.S. Reid.
(Clark, R. C. & Reid, J. S. (1995). Acta Cryst. A51, 887-897)
Empirical absorption correction using spherical harmonics,
 implemented in SCALE3 ABSPACK scaling algorithm.
;
_exptl_crystal_colour colourless
_exptl_crystal_colour_primary colourless
_exptl_crystal_density_diffrn 1.032
_exptl_crystal_description block
_exptl_crystal_F_000 2576
_exptl_crystal_size_max 0.393
_exptl_crystal_size_mid 0.319
_exptl_crystal_size_min 0.283
_refine_diff_density_max 0.160
_refine_diff_density_min -0.173
_refine_diff_density_rms 0.036
_refine_ls_abs_structure_details
;
 Classical Flack method preferred over Parsons because s.u. lower.
;
_refine_ls_abs_structure_Flack 0.16(13)
_refine_ls_extinction_method none
_refine_ls_goodness_of_fit_ref 0.934
_refine_ls_hydrogen_treatment constr
_refine_ls_matrix_type full
_refine_ls_number_parameters 202
_refine_ls_number_reflns 2016
_refine_ls_number_restraints 170
_refine_ls_restrained_S_all 0.929
_refine_ls_R_factor_all 0.1142
_refine_ls_R_factor_gt 0.0476
_refine_ls_shift/su_max 0.000
_refine_ls_shift/su_mean 0.000
_refine_ls_structure_factor_coef Fsqd
_refine_ls_weighting_details 'w=1/[\s^2^(Fo^2^)+(0.0313P)^2^] where P=(Fo^2^+2Fc^2^)/3'
_refine_ls_weighting_scheme calc
_refine_ls_wR_factor_gt 0.0887
_refine_ls_wR_factor_ref 0.1059
_reflns_Friedel_coverage 0.199
_reflns_Friedel_fraction_full 0.204
_reflns_Friedel_fraction_max 0.204
_reflns_number_gt 1160
_reflns_number_total 2016
_reflns_threshold_expression 'I > 2\s(I)'
_cod_data_source_file d0cc03454a3.cif
_cod_data_source_block iii
_cod_depositor_comments 'Adding full bibliography for 7126970--7126972.cif.'
_cod_original_cell_volume 7634.6(16)
_cod_database_code 7126972
_shelx_shelxl_version_number 2018/3
_chemical_oxdiff_formula 'C31 H56 B2 Cl4 N6'
_shelx_space_group_comment
;
The symmetry employed for this shelxl refinement is uniquely defined
by the following loop, which should always be used as a source of
symmetry information in preference to the above space-group names.
They are only intended as comments.
;
_reflns_odcompleteness_completeness 97.06
_reflns_odcompleteness_iscentric 1
_reflns_odcompleteness_theta 24.97
_olex2_refinement_description
;
1. Fixed Uiso
 At 1.2 times of:
  All C(H) groups, All C(H,H) groups, All C(H,H,H,H) groups
 At 1.5 times of:
  All C(H,H,H) groups
2. Rigid body (RIGU) restrains
 All non-hydrogen atoms
 with sigma for 1-2 distances of 0.001 and sigma for 1-3 distances of 0.001
3. Others
 Sof(H2B)=Sof(H4BC)=Sof(H4BD)=Sof(H5BC)=Sof(H5BD)=Sof(H7BC)=Sof(H7BD)=Sof(C3A)=
 Sof(H3AA)=Sof(H3AB)=Sof(C6A)=Sof(H6AA)=Sof(H6AB)=1-FVAR(1)
 Sof(H2A)=Sof(H4AA)=Sof(H4AB)=Sof(H5AA)=Sof(H5AB)=Sof(H7AA)=Sof(H7AB)=Sof(C3B)=
 Sof(H3BA)=Sof(H3BB)=Sof(C6B)=Sof(H6BA)=Sof(H6BB)=FVAR(1)
4.a Ternary CH refined with riding coordinates:
 C2(H2A), C2(H2B), C10(H10)
4.b Secondary CH2 refined with riding coordinates:
 C4(H4AA,H4AB), C4(H4BC,H4BD), C5(H5BC,H5BD), C5(H5AA,H5AB), C7(H7AA,H7AB),
 C7(H7BC,H7BD), C11(H11A,H11B), C12(H12A,H12B), C13(H13A,H13B), C14(H14A,H14B),
 C15(H15A,H15B), C3B(H3BA,H3BB), C6B(H6BA,H6BB), C3A(H3AA,H3AB), C6A(H6AA,H6AB)
4.c Idealised Me refined as rotating group:
 C8(H8A,H8B,H8C), C9(H9A,H9B,H9C)
;
_olex2_submission_special_instructions 'No special instructions were received'
_oxdiff_exptl_absorpt_empirical_details
;
Empirical correction (ABSPACK) includes:
- Absorption correction using spherical harmonics
- Frame scaling
- B-factor correction
;
_oxdiff_exptl_absorpt_empirical_full_max 11.878
_oxdiff_exptl_absorpt_empirical_full_min 0.102

loop_
_space_group_symop_operation_xyz
'x, y, z'
'-y, x+1/2, z+1/4'
'-x, -y, z'
'y, -x+1/2, z+1/4'
'-x, y, z+1/2'
'x, -y, z+1/2'
'-y+1/2, -x, z+1/4'
'y+1/2, x, z+1/4'
'x+1/2, y+1/2, z+1/2'
'-y+1/2, x+1, z+3/4'
'-x+1/2, -y+1/2, z+1/2'
'y+1/2, -x+1, z+3/4'
'-x+1/2, y+1/2, z+1'
'x+1/2, -y+1/2, z+1'
'-y+1, -x+1/2, z+3/4'
'y+1, x+1/2, z+3/4'

loop_
_atom_site_label
_atom_site_type_symbol
_atom_site_fract_x
_atom_site_fract_y
_atom_site_fract_z
_atom_site_U_iso_or_equiv
_atom_site_adp_type
_atom_site_occupancy
_atom_site_site_symmetry_order
_atom_site_calc_flag
_atom_site_refinement_flags_posn
_atom_site_refinement_flags_adp
_atom_site_refinement_flags_occupancy
_atom_site_disorder_assembly
_atom_site_disorder_group
Cl1 Cl 0.97473(9) 0.39846(9) 0.61588(5) 0.0696(5) Uani 1 1 d . . . . .
N1 N 0.9296(3) 0.4449(3) 0.51040(14) 0.0479(10) Uani 1 1 d . . . . .
N2 N 0.9235(3) 0.5703(3) 0.52677(15) 0.0494(10) Uani 1 1 d . . . . .
N3 N 0.8243(3) 0.5129(3) 0.47686(16) 0.0581(12) Uani 1 1 d . . . . .
C1 C 0.8916(3) 0.5082(3) 0.50488(19) 0.0456(11) Uani 1 1 d . . . . .
C2 C 0.8761(4) 0.6324(3) 0.5464(2) 0.0726(18) Uani 1 1 d . . . . .
H2A H 0.913794 0.665579 0.563496 0.087 Uiso 0.54(2) 1 calc R U P A 1
H2B H 0.836034 0.624558 0.519321 0.087 Uiso 0.46(2) 1 calc R U P A 2
C4 C 0.8152(4) 0.7591(4) 0.5421(3) 0.094(2) Uani 1 1 d . . . . .
H4AA H 0.860134 0.785938 0.554189 0.112 Uiso 0.54(2) 1 calc R U P A 1
H4AB H 0.786634 0.792501 0.518263 0.112 Uiso 0.54(2) 1 calc R U P A 1
H4BC H 0.831447 0.811327 0.546320 0.112 Uiso 0.46(2) 1 calc R U P A 2
H4BD H 0.784155 0.756372 0.509479 0.112 Uiso 0.46(2) 1 calc R U P A 2
C5 C 0.7668(6) 0.7371(5) 0.5911(3) 0.132(4) Uani 1 1 d . . . . .
H5BC H 0.757565 0.781993 0.612984 0.158 Uiso 0.46(2) 1 calc R U P A 2
H5BD H 0.718088 0.718857 0.578228 0.158 Uiso 0.46(2) 1 calc R U P A 2
H5AA H 0.783739 0.767719 0.621619 0.158 Uiso 0.54(2) 1 calc R U P A 1
H5AB H 0.715165 0.752542 0.583161 0.158 Uiso 0.54(2) 1 calc R U P A 1
C7 C 0.8274(4) 0.6123(4) 0.5939(2) 0.0633(16) Uani 1 1 d . . . . .
H7AA H 0.859893 0.607242 0.625563 0.076 Uiso 0.54(2) 1 calc R U P A 1
H7AB H 0.805360 0.562816 0.586922 0.076 Uiso 0.54(2) 1 calc R U P A 1
H7BC H 0.856340 0.581639 0.619278 0.076 Uiso 0.46(2) 1 calc R U P A 2
H7BD H 0.784615 0.582356 0.581432 0.076 Uiso 0.46(2) 1 calc R U P A 2
C8 C 0.8195(4) 0.5494(4) 0.42555(18) 0.089(2) Uani 1 1 d . . . . .
H8A H 0.850014 0.594436 0.425917 0.134 Uiso 1 1 calc R U . . .
H8B H 0.767666 0.562716 0.418297 0.134 Uiso 1 1 calc R U . . .
H8C H 0.837428 0.515729 0.397652 0.134 Uiso 1 1 calc R U . . .
C9 C 0.7605(3) 0.4665(4) 0.4927(3) 0.0765(18) Uani 1 1 d . . . . .
H9A H 0.748292 0.432078 0.463752 0.115 Uiso 1 1 calc R U . . .
H9B H 0.717578 0.498386 0.500114 0.115 Uiso 1 1 calc R U . . .
H9C H 0.773234 0.438281 0.524903 0.115 Uiso 1 1 calc R U . . .
C10 C 0.9131(4) 0.3789(3) 0.47476(19) 0.0614(15) Uani 1 1 d . . . . .
H10 H 0.863091 0.387547 0.458505 0.074 Uiso 1 1 calc R U . . .
C11 C 0.9692(4) 0.3720(3) 0.42825(19) 0.0626(16) Uani 1 1 d . . . . .
H11A H 0.970577 0.419272 0.408113 0.075 Uiso 1 1 calc R U . . .
H11B H 1.019428 0.362753 0.442856 0.075 Uiso 1 1 calc R U . . .
C12 C 0.9478(4) 0.3082(3) 0.3902(2) 0.0807(19) Uani 1 1 d . . . . .
H12A H 0.985050 0.304944 0.361152 0.097 Uiso 1 1 calc R U . . .
H12B H 0.899017 0.319164 0.373744 0.097 Uiso 1 1 calc R U . . .
C13 C 0.9437(5) 0.2328(4) 0.4195(2) 0.087(2) Uani 1 1 d . . . . .
H13A H 0.993411 0.219108 0.433197 0.105 Uiso 1 1 calc R U . . .
H13B H 0.927123 0.193586 0.394477 0.105 Uiso 1 1 calc R U . . .
C14 C 0.8877(5) 0.2394(4) 0.4668(3) 0.090(2) Uani 1 1 d . . . . .
H14A H 0.837155 0.248191 0.452513 0.109 Uiso 1 1 calc R U . . .
H14B H 0.886947 0.192176 0.487009 0.109 Uiso 1 1 calc R U . . .
C15 C 0.9093(4) 0.3036(3) 0.5045(2) 0.0669(16) Uani 1 1 d . . . . .
H15A H 0.958238 0.292890 0.520811 0.080 Uiso 1 1 calc R U . . .
H15B H 0.872282 0.307113 0.533684 0.080 Uiso 1 1 calc R U . . .
B1 B 0.9982(4) 0.4532(4) 0.55128(18) 0.0464(16) Uani 1 1 d . . . . .
C3B C 0.8393(12) 0.6838(8) 0.5094(5) 0.069(4) Uani 0.54(2) 1 d . . P A 1
H3BA H 0.794796 0.659885 0.493839 0.083 Uiso 0.54(2) 1 calc R U P A 1
H3BB H 0.873605 0.696813 0.479940 0.083 Uiso 0.54(2) 1 calc R U P A 1
C6B C 0.7638(16) 0.6659(13) 0.6084(12) 0.137(11) Uani 0.54(2) 1 d . . P A 1
H6BA H 0.717077 0.644024 0.594729 0.165 Uiso 0.54(2) 1 calc R U P A 1
H6BB H 0.759931 0.667093 0.647775 0.165 Uiso 0.54(2) 1 calc R U P A 1
C3A C 0.8864(14) 0.7083(10) 0.5340(10) 0.082(6) Uani 0.46(2) 1 d . . P A 2
H3AA H 0.902596 0.712193 0.496318 0.098 Uiso 0.46(2) 1 calc R U P A 2
H3AB H 0.927060 0.727982 0.556547 0.098 Uiso 0.46(2) 1 calc R U P A 2
C6A C 0.7983(14) 0.6834(12) 0.6231(10) 0.088(5) Uani 0.46(2) 1 d . . P A 2
H6AA H 0.760999 0.667810 0.649890 0.106 Uiso 0.46(2) 1 calc R U P A 2
H6AB H 0.840326 0.706033 0.642659 0.106 Uiso 0.46(2) 1 calc R U P A 2

loop_
_atom_site_aniso_label
_atom_site_aniso_U_11
_atom_site_aniso_U_22
_atom_site_aniso_U_33
_atom_site_aniso_U_23
_atom_site_aniso_U_13
_atom_site_aniso_U_12
Cl1 0.0888(13) 0.0623(11) 0.0576(6) 0.0174(8) 0.0049(9) -0.0121(10)
N1 0.051(3) 0.041(2) 0.0514(17) -0.0079(17) -0.0052(18) -0.0016(18)
N2 0.058(3) 0.037(2) 0.0526(19) -0.0002(18) 0.0084(19) -0.0015(19)
N3 0.042(2) 0.064(3) 0.068(2) 0.004(2) 0.0015(18) 0.003(2)
C1 0.045(3) 0.042(2) 0.050(2) 0.000(2) 0.0062(19) -0.0005(19)
C2 0.088(5) 0.036(3) 0.093(3) 0.008(2) 0.035(3) 0.008(3)
C4 0.107(6) 0.055(4) 0.119(4) -0.008(3) 0.021(4) 0.029(4)
C5 0.167(8) 0.088(6) 0.140(5) 0.002(4) 0.067(5) 0.058(6)
C7 0.060(4) 0.059(4) 0.070(3) -0.003(3) 0.014(2) 0.003(3)
C8 0.070(5) 0.139(7) 0.060(2) 0.012(3) -0.019(3) -0.017(5)
C9 0.046(3) 0.068(5) 0.115(4) -0.010(4) 0.010(3) -0.007(3)
C10 0.062(4) 0.050(2) 0.072(2) -0.0225(19) -0.004(2) -0.004(3)
C11 0.073(4) 0.051(3) 0.064(2) -0.019(2) -0.003(2) 0.002(3)
C12 0.084(5) 0.073(4) 0.085(3) -0.038(2) -0.002(3) -0.006(3)
C13 0.094(6) 0.059(3) 0.108(4) -0.045(3) 0.007(3) -0.014(4)
C14 0.108(6) 0.047(3) 0.116(4) -0.031(3) 0.017(4) -0.008(4)
C15 0.062(5) 0.048(3) 0.090(3) -0.018(2) 0.013(3) -0.001(3)
B1 0.045(3) 0.053(4) 0.042(2) 0.004(2) 0.000(2) -0.006(3)
C3B 0.079(10) 0.044(5) 0.085(5) 0.003(4) 0.025(5) 0.007(6)
C6B 0.147(16) 0.098(8) 0.17(2) 0.023(10) 0.086(16) 0.059(9)
C3A 0.083(9) 0.035(3) 0.128(14) 0.010(6) 0.025(9) 0.005(5)
C6A 0.093(13) 0.071(6) 0.100(7) -0.022(5) 0.029(7) 0.003(8)

loop_
_atom_type_symbol
_atom_type_description
_atom_type_scat_dispersion_real
_atom_type_scat_dispersion_imag
_atom_type_scat_source
C C 0.0033 0.0016 'International Tables Vol C Tables 4.2.6.8 and 6.1.1.4'
H H 0.0000 0.0000 'International Tables Vol C Tables 4.2.6.8 and 6.1.1.4'
B B 0.0013 0.0007 'International Tables Vol C Tables 4.2.6.8 and 6.1.1.4'
Cl Cl 0.1484 0.1585 'International Tables Vol C Tables 4.2.6.8 and 6.1.1.4'
N N 0.0061 0.0033 'International Tables Vol C Tables 4.2.6.8 and 6.1.1.4'

loop_
_exptl_crystal_face_index_h
_exptl_crystal_face_index_k
_exptl_crystal_face_index_l
_exptl_crystal_face_perp_dist
8 -17 23 0.1571
-11 -12 26 0.1488
-2 -13 -30 0.1364
4 0 34 0.1755
-3 8 -33 0.1341
19 -16 -3 0.1115
-18 -9 20 0.1564
10 -11 -28 0.1767
-7 9 31 0.1520
16 19 2 0.1704
24 -7 -2 0.1416
8 -9 30 0.1587
-9 -19 -18 0.1707
4 -24 5 0.1515
-7 3 -33 0.1586
7 22 14 0.1796
14 -20 -6 0.1023
-17 0 26 0.1416
-18 -17 -1 0.1906
12 15 22 0.1968
-9 19 18 0.1525
-15 14 20 0.1302
6 5 33 0.1809
-3 15 27 0.1686
4 17 -24 0.1368
-21 10 -13 0.1848
-8 17 -23 0.1571

loop_
_geom_angle_atom_site_label_1
_geom_angle_atom_site_label_2
_geom_angle_atom_site_label_3
_geom_angle
_geom_angle_site_symmetry_1
_geom_angle_site_symmetry_3
_geom_angle_publ_flag
C1 N1 C10 120.5(5) . . ?
C1 N1 B1 112.3(5) . . ?
C10 N1 B1 126.7(5) . . ?
C1 N2 C2 120.3(5) . . ?
C1 N2 B1 108.0(5) . 3_765 ?
C2 N2 B1 125.3(5) . 3_765 ?
C1 N3 C8 121.6(5) . . ?
C1 N3 C9 120.2(5) . . ?
C8 N3 C9 116.7(5) . . ?
N1 C1 N2 116.1(5) . . ?
N1 C1 N3 123.1(5) . . ?
N2 C1 N3 120.8(5) . . ?
N2 C2 H2A 101.5 . . ?
N2 C2 H2B 94.7 . . ?
N2 C2 C7 114.2(5) . . ?
C7 C2 H2A 101.5 . . ?
C7 C2 H2B 94.7 . . ?
C3B C2 N2 121.5(6) . . ?
C3B C2 H2A 101.5 . . ?
C3B C2 C7 112.6(8) . . ?
C3A C2 N2 125.2(8) . . ?
C3A C2 H2B 94.7 . . ?
C3A C2 C7 118.6(9) . . ?
H4AA C4 H4AB 108.3 . . ?
H4BC C4 H4BD 107.7 . . ?
C5 C4 H4AA 109.8 . . ?
C5 C4 H4AB 109.8 . . ?
C5 C4 H4BC 108.8 . . ?
C5 C4 H4BD 108.8 . . ?
C5 C4 C3B 109.3(8) . . ?
C5 C4 C3A 113.9(8) . . ?
C3B C4 H4AA 109.8 . . ?
C3B C4 H4AB 109.8 . . ?
C3A C4 H4BC 108.8 . . ?
C3A C4 H4BD 108.8 . . ?
C4 C5 H5BC 108.8 . . ?
C4 C5 H5BD 108.8 . . ?
C4 C5 H5AA 107.1 . . ?
C4 C5 H5AB 107.1 . . ?
H5BC C5 H5BD 107.7 . . ?
H5AA C5 H5AB 106.8 . . ?
C6B C5 C4 121.0(11) . . ?
C6B C5 H5AA 107.1 . . ?
C6B C5 H5AB 107.1 . . ?
C6A C5 C4 114.0(12) . . ?
C6A C5 H5BC 108.8 . . ?
C6A C5 H5BD 108.8 . . ?
C2 C7 H7AA 107.9 . . ?
C2 C7 H7AB 107.9 . . ?
C2 C7 H7BC 109.4 . . ?
C2 C7 H7BD 109.4 . . ?
C2 C7 C6B 117.5(10) . . ?
C2 C7 C6A 111.3(10) . . ?
H7AA C7 H7AB 107.2 . . ?
H7BC C7 H7BD 108.0 . . ?
C6B C7 H7AA 107.9 . . ?
C6B C7 H7AB 107.9 . . ?
C6A C7 H7BC 109.4 . . ?
C6A C7 H7BD 109.4 . . ?
N3 C8 H8A 109.5 . . ?
N3 C8 H8B 109.5 . . ?
N3 C8 H8C 109.5 . . ?
H8A C8 H8B 109.5 . . ?
H8A C8 H8C 109.5 . . ?
H8B C8 H8C 109.5 . . ?
N3 C9 H9A 109.5 . . ?
N3 C9 H9B 109.5 . . ?
N3 C9 H9C 109.5 . . ?
H9A C9 H9B 109.5 . . ?
H9A C9 H9C 109.5 . . ?
H9B C9 H9C 109.5 . . ?
N1 C10 H10 107.1 . . ?
N1 C10 C11 112.2(5) . . ?
N1 C10 C15 114.3(4) . . ?
C11 C10 H10 107.1 . . ?
C11 C10 C15 108.8(5) . . ?
C15 C10 H10 107.1 . . ?
C10 C11 H11A 109.4 . . ?
C10 C11 H11B 109.4 . . ?
H11A C11 H11B 108.0 . . ?
C12 C11 C10 111.3(5) . . ?
C12 C11 H11A 109.4 . . ?
C12 C11 H11B 109.4 . . ?
C11 C12 H12A 109.3 . . ?
C11 C12 H12B 109.3 . . ?
C11 C12 C13 111.8(5) . . ?
H12A C12 H12B 107.9 . . ?
C13 C12 H12A 109.3 . . ?
C13 C12 H12B 109.3 . . ?
C12 C13 H13A 109.9 . . ?
C12 C13 H13B 109.9 . . ?
C12 C13 C14 109.0(6) . . ?
H13A C13 H13B 108.3 . . ?
C14 C13 H13A 109.9 . . ?
C14 C13 H13B 109.9 . . ?
C13 C14 H14A 109.4 . . ?
C13 C14 H14B 109.4 . . ?
H14A C14 H14B 108.0 . . ?
C15 C14 C13 111.1(6) . . ?
C15 C14 H14A 109.4 . . ?
C15 C14 H14B 109.4 . . ?
C10 C15 H15A 109.3 . . ?
C10 C15 H15B 109.3 . . ?
C14 C15 C10 111.8(5) . . ?
C14 C15 H15A 109.3 . . ?
C14 C15 H15B 109.3 . . ?
H15A C15 H15B 107.9 . . ?
N1 B1 Cl1 108.4(4) . . ?
N1 B1 B1 97.1(5) . 3_765 ?
N2 B1 Cl1 112.2(4) 3_765 . ?
N2 B1 N1 114.1(4) 3_765 . ?
N2 B1 B1 103.3(6) 3_765 3_765 ?
B1 B1 Cl1 121.1(2) 3_765 . ?
C2 C3B C4 109.0(10) . . ?
C2 C3B H3BA 109.9 . . ?
C2 C3B H3BB 109.9 . . ?
C4 C3B H3BA 109.9 . . ?
C4 C3B H3BB 109.9 . . ?
H3BA C3B H3BB 108.3 . . ?
C5 C6B C7 119.3(17) . . ?
C5 C6B H6BA 107.5 . . ?
C5 C6B H6BB 107.5 . . ?
C7 C6B H6BA 107.5 . . ?
C7 C6B H6BB 107.5 . . ?
H6BA C6B H6BB 107.0 . . ?
C2 C3A C4 115.0(14) . . ?
C2 C3A H3AA 108.5 . . ?
C2 C3A H3AB 108.5 . . ?
C4 C3A H3AA 108.5 . . ?
C4 C3A H3AB 108.5 . . ?
H3AA C3A H3AB 107.5 . . ?
C5 C6A C7 116.2(18) . . ?
C5 C6A H6AA 108.2 . . ?
C5 C6A H6AB 108.2 . . ?
C7 C6A H6AA 108.2 . . ?
C7 C6A H6AB 108.2 . . ?
H6AA C6A H6AB 107.4 . . ?

loop_
_geom_bond_atom_site_label_1
_geom_bond_atom_site_label_2
_geom_bond_distance
_geom_bond_site_symmetry_2
_geom_bond_publ_flag
Cl1 B1 1.902(5) . ?
N1 C1 1.309(7) . ?
N1 C10 1.486(6) . ?
N1 B1 1.578(7) . ?
N2 C1 1.343(6) . ?
N2 C2 1.461(7) . ?
N2 B1 1.563(8) 3_765 ?
N3 C1 1.374(7) . ?
N3 C8 1.417(6) . ?
N3 C9 1.445(7) . ?
C2 H2A 0.9800 . ?
C2 H2B 0.9800 . ?
C2 C7 1.490(7) . ?
C2 C3B 1.437(14) . ?
C2 C3A 1.385(16) . ?
C4 H4AA 0.9700 . ?
C4 H4AB 0.9700 . ?
C4 H4BC 0.9700 . ?
C4 H4BD 0.9700 . ?
C4 C5 1.527(10) . ?
C4 C3B 1.609(14) . ?
C4 C3A 1.556(17) . ?
C5 H5BC 0.9700 . ?
C5 H5BD 0.9700 . ?
C5 H5AA 0.9700 . ?
C5 H5AB 0.9700 . ?
C5 C6B 1.33(2) . ?
C5 C6A 1.35(2) . ?
C7 H7AA 0.9700 . ?
C7 H7AB 0.9700 . ?
C7 H7BC 0.9700 . ?
C7 H7BD 0.9700 . ?
C7 C6B 1.510(19) . ?
C7 C6A 1.53(2) . ?
C8 H8A 0.9600 . ?
C8 H8B 0.9600 . ?
C8 H8C 0.9600 . ?
C9 H9A 0.9600 . ?
C9 H9B 0.9600 . ?
C9 H9C 0.9600 . ?
C10 H10 0.9800 . ?
C10 C11 1.515(7) . ?
C10 C15 1.516(7) . ?
C11 H11A 0.9700 . ?
C11 H11B 0.9700 . ?
C11 C12 1.510(7) . ?
C12 H12A 0.9700 . ?
C12 H12B 0.9700 . ?
C12 C13 1.514(8) . ?
C13 H13A 0.9700 . ?
C13 H13B 0.9700 . ?
C13 C14 1.528(9) . ?
C14 H14A 0.9700 . ?
C14 H14B 0.9700 . ?
C14 C15 1.513(7) . ?
C15 H15A 0.9700 . ?
C15 H15B 0.9700 . ?
B1 B1 1.652(14) 3_765 ?
C3B H3BA 0.9700 . ?
C3B H3BB 0.9700 . ?
C6B H6BA 0.9700 . ?
C6B H6BB 0.9700 . ?
C3A H3AA 0.9700 . ?
C3A H3AB 0.9700 . ?
C6A H6AA 0.9700 . ?
C6A H6AB 0.9700 . ?

loop_
_geom_torsion_atom_site_label_1
_geom_torsion_atom_site_label_2
_geom_torsion_atom_site_label_3
_geom_torsion_atom_site_label_4
_geom_torsion
_geom_torsion_site_symmetry_1
_geom_torsion_site_symmetry_2
_geom_torsion_site_symmetry_3
_geom_torsion_site_symmetry_4
_geom_torsion_publ_flag
N1 C10 C11 C12 -175.6(5) . . . . ?
N1 C10 C15 C14 176.6(5) . . . . ?
N2 C2 C7 C6B -165.8(16) . . . . ?
N2 C2 C7 C6A 162.6(12) . . . . ?
N2 C2 C3B C4 -161.8(8) . . . . ?
N2 C2 C3A C4 159.4(10) . . . . ?
C1 N1 C10 C11 99.5(6) . . . . ?
C1 N1 C10 C15 -136.0(5) . . . . ?
C1 N1 B1 Cl1 109.2(4) . . . . ?
C1 N1 B1 N2 -124.9(5) . . . 3_765 ?
C1 N1 B1 B1 -16.9(5) . . . 3_765 ?
C1 N2 C2 C7 65.3(7) . . . . ?
C1 N2 C2 C3B -75.0(13) . . . . ?
C1 N2 C2 C3A -131.1(18) . . . . ?
C2 N2 C1 N1 -150.8(5) . . . . ?
C2 N2 C1 N3 31.4(6) . . . . ?
C2 C7 C6B C5 -21(3) . . . . ?
C2 C7 C6A C5 49(2) . . . . ?
C4 C5 C6B C7 22(4) . . . . ?
C4 C5 C6A C7 -50(2) . . . . ?
C5 C4 C3B C2 -54.8(16) . . . . ?
C5 C4 C3A C2 37(3) . . . . ?
C7 C2 C3B C4 57.4(16) . . . . ?
C7 C2 C3A C4 -38(3) . . . . ?
C8 N3 C1 N1 -108.3(7) . . . . ?
C8 N3 C1 N2 69.4(7) . . . . ?
C9 N3 C1 N1 57.7(7) . . . . ?
C9 N3 C1 N2 -124.7(5) . . . . ?
C10 N1 C1 N2 -161.5(4) . . . . ?
C10 N1 C1 N3 16.3(7) . . . . ?
C10 N1 B1 Cl1 -79.5(5) . . . . ?
C10 N1 B1 N2 46.4(7) . . . 3_765 ?
C10 N1 B1 B1 154.4(5) . . . 3_765 ?
C10 C11 C12 C13 -58.3(8) . . . . ?
C11 C10 C15 C14 -57.1(7) . . . . ?
C11 C12 C13 C14 56.3(9) . . . . ?
C12 C13 C14 C15 -55.8(8) . . . . ?
C13 C14 C15 C10 57.8(8) . . . . ?
C15 C10 C11 C12 56.9(6) . . . . ?
B1 N1 C1 N2 10.5(6) . . . . ?
B1 N1 C1 N3 -171.8(4) . . . . ?
B1 N1 C10 C11 -71.1(6) . . . . ?
B1 N1 C10 C15 53.3(7) . . . . ?
B1 N2 C1 N1 2.4(6) 3_765 . . . ?
B1 N2 C1 N3 -175.4(4) 3_765 . . . ?
B1 N2 C2 C7 -83.0(7) 3_765 . . . ?
B1 N2 C2 C3B 136.7(12) 3_765 . . . ?
B1 N2 C2 C3A 80.6(18) 3_765 . . . ?
C3B C2 C7 C6B -22.0(13) . . . . ?
C3B C4 C5 C6B 14.6(19) . . . . ?
C3A C2 C7 C6A -2.1(18) . . . . ?
C3A C4 C5 C6A 7.5(18) . . . . ?

loop_
_exptl_oxdiff_crystal_face_indexfrac_h
_exptl_oxdiff_crystal_face_indexfrac_k
_exptl_oxdiff_crystal_face_indexfrac_l
_exptl_oxdiff_crystal_face_x
_exptl_oxdiff_crystal_face_y
_exptl_oxdiff_crystal_face_z
8.0000 -17.0000 23.0000 -0.0757 -0.3838 0.9240
-11.0000 -12.0000 26.0000 -0.6747 -0.5858 0.4396
-2.0000 -13.0000 -30.0000 0.7343 -0.5481 -0.4346
4.0000 -0.0000 34.0000 -0.6111 0.1458 0.7714
-3.0000 8.0000 -33.0000 0.5187 0.1532 -0.8557
19.0000 -16.0000 -3.0000 0.7316 -0.1789 0.6610
-18.0000 -9.0000 20.0000 -0.7606 -0.6338 0.1017
10.0000 -11.0000 -28.0000 0.9689 -0.2344 -0.1343
-7.0000 9.0000 31.0000 -0.9324 0.2311 0.2991
16.0000 19.0000 2.0000 0.1297 0.9824 0.1249
24.0000 -7.0000 -1.9999 0.7274 0.2349 0.6583
8.0000 -9.0000 30.0000 -0.3187 -0.0933 0.9343
-9.0000 -19.0000 -18.0000 0.3803 -0.8729 -0.2712
4.0000 -24.0000 5.0000 0.2850 -0.7411 0.5820
-7.0000 3.0000 -33.0000 0.4788 -0.1001 -0.8730
7.0000 22.0000 14.0000 -0.3829 0.9290 0.0950
14.0000 -20.0000 -6.0000 0.7174 -0.4234 0.5438
-17.0000 0.0000 26.0000 -0.9697 -0.2906 0.1005
-18.0000 -17.0000 -1.0000 -0.2249 -0.9513 -0.1860
12.0000 15.0000 22.0000 -0.3406 0.8023 0.4879
-9.0000 19.0000 18.0000 -0.8311 0.5121 -0.1679
-15.0000 14.0000 20.0000 -0.9629 0.2226 -0.1944
6.0000 5.0000 33.0000 -0.6004 0.3570 0.7201
-3.0000 15.0000 27.0000 -0.8209 0.5113 0.2211
4.0000 17.0000 -24.0000 0.3972 0.6224 -0.6510
-21.0000 10.0000 -13.0001 -0.3746 -0.0998 -0.9305
-8.0000 17.0000 -23.0000 0.0757 0.3838 -0.9240
